data_4076978
loop_
_publ_author_name
'Sun, Wen-Hua'
'Shao, Changxing'
'Chen, Yong'
'Hu, Huaiming'
'Sheldon, Roger A.'
'Wang, Honggen'
'Leng, Xuebing'
'Jin, Xianglin'

_publ_contact_author
;
Dr. Wen-Hua Sun
The Center for Molecular Sciences Institute of Chemistry Chinese
 Academy of Sciences Beijing 100080 P. R. China 
;
_publ_section_title
;
 Controllable Supramolecular Assembly by \p&#x2212;\p
 Interactions:&#x00A0; Cobalt(II) and Copper(II) Complexes with
 Benzimidazole Derivatives
;
_journal_issue 21
_journal_name_full Organometallics
_journal_page_first 4350
_journal_paper_doi 10.1021/om020370r
_journal_volume 21
_journal_year 2002
_chemical_formula_sum 'C36 H32 Cl2 Co N4 O4'
_chemical_formula_weight 714.49
_chemical_name_common
;
dichloride[Bis(1-(2-(5-Methylfuryl)methylene)-2-(2-(5-methylfuryl))
benzimidazole)]cobalt(II)
;
_chemical_name_systematic
; 
 ? 
;
_space_group_IT_number 2
_symmetry_cell_setting triclinic
_symmetry_space_group_name_Hall '-P 1'
_symmetry_space_group_name_H-M 'P -1'
_atom_sites_solution_hydrogens geom
_atom_sites_solution_primary direct
_atom_sites_solution_secondary difmap
_audit_creation_method SHELXL-97
_cell_angle_alpha 75.174(5)
_cell_angle_beta 77.856(5)
_cell_angle_gamma 66.430(5)
_cell_formula_units_Z 2
_cell_length_a 10.644(3)
_cell_length_b 10.884(3)
_cell_length_c 16.680(5)
_cell_measurement_temperature 293(2)
_cell_volume 1699.4(8)
_computing_cell_refinement 'Bruker SMART'
_computing_data_collection 'Bruker SMART'
_computing_data_reduction 'Bruker SHELXTL'
_computing_molecular_graphics 'Bruker SHELXTL'
_computing_publication_material 'Bruker SHELXTL'
_computing_structure_refinement 'SHELXL-97 (Sheldrick, 1997)'
_computing_structure_solution 'SHELXS-97 (Sheldrick, 1990)'
_diffrn_ambient_temperature 293(2)
_diffrn_measured_fraction_theta_full 0.985
_diffrn_measured_fraction_theta_max 0.985
_diffrn_measurement_device_type 'CCD area detector'
_diffrn_measurement_method 'phi and omega scans'
_diffrn_radiation_monochromator graphite
_diffrn_radiation_source 'fine-focus sealed tube'
_diffrn_radiation_type MoK\a
_diffrn_radiation_wavelength 0.71073
_diffrn_reflns_av_R_equivalents 0.0444
_diffrn_reflns_av_sigmaI/netI 0.1241
_diffrn_reflns_limit_h_max 6
_diffrn_reflns_limit_h_min -12
_diffrn_reflns_limit_k_max 10
_diffrn_reflns_limit_k_min -12
_diffrn_reflns_limit_l_max 18
_diffrn_reflns_limit_l_min -19
_diffrn_reflns_number 6984
_diffrn_reflns_theta_full 25.03
_diffrn_reflns_theta_max 25.03
_diffrn_reflns_theta_min 2.08
_exptl_absorpt_coefficient_mu 0.707
_exptl_absorpt_correction_T_max 0.9013
_exptl_absorpt_correction_T_min 0.8430
_exptl_absorpt_correction_type multi-scan
_exptl_absorpt_process_details SADABS
_exptl_crystal_density_diffrn 1.396
_exptl_crystal_density_method 'not measured'
_exptl_crystal_F_000 738
_exptl_crystal_size_max 0.25
_exptl_crystal_size_mid 0.20
_exptl_crystal_size_min 0.15
_refine_diff_density_max 0.321
_refine_diff_density_min -0.397
_refine_diff_density_rms 0.067
_refine_ls_extinction_method none
_refine_ls_goodness_of_fit_ref 0.957
_refine_ls_hydrogen_treatment mixed
_refine_ls_matrix_type full
_refine_ls_number_parameters 424
_refine_ls_number_reflns 5907
_refine_ls_number_restraints 0
_refine_ls_restrained_S_all 0.957
_refine_ls_R_factor_all 0.1297
_refine_ls_R_factor_gt 0.0510
_refine_ls_shift/su_max 0.001
_refine_ls_shift/su_mean 0.000
_refine_ls_structure_factor_coef Fsqd
_refine_ls_weighting_details 'calc w=1/[\s^2^(Fo^2^)+(0.0220P)^2^+0.0000P] where P=(Fo^2^+2Fc^2^)/3'
_refine_ls_weighting_scheme calc
_refine_ls_wR_factor_gt 0.0736
_refine_ls_wR_factor_ref 0.0935
_reflns_number_gt 3144
_reflns_number_total 5907
_reflns_threshold_expression >2sigma(I)
_cod_data_source_file om020370r.cif
_cod_data_source_block global
_cod_depositor_comments
;
The following automatic conversions were performed:

'_symmetry_cell_setting' value 'Triclinic' changed to 'triclinic'
according to /home/saulius/struct/CIF-dictionaries/cif_core.dic
dictionary named 'cif_core.dic' version 2.4.1 from
2010-06-29.

'_exptl_absorpt_correction_type' value 'MULTI-SCAN'
changed to 'multi-scan' according to
/home/saulius/struct/CIF-dictionaries/cif_core.dic dictionary named
'cif_core.dic' version 2.4.1 from 2010-06-29.

Automatic conversion script
Id: cif_fix_values 1715 2011-07-08 13:25:40Z adriana 

Sintax errors in the author's name area have been fixed miguel
;
_cod_original_sg_symbol_H-M P-1
_cod_database_code 4076978

loop_
_symmetry_equiv_pos_as_xyz
'x, y, z'
'-x, -y, -z'

loop_
_atom_site_label
_atom_site_type_symbol
_atom_site_fract_x
_atom_site_fract_y
_atom_site_fract_z
_atom_site_U_iso_or_equiv
_atom_site_adp_type
_atom_site_occupancy
_atom_site_symmetry_multiplicity
_atom_site_calc_flag
_atom_site_refinement_flags
Co1 Co 0.19648(6) 0.47832(6) 0.23537(4) 0.03432(18) Uani 1 1 d .
Cl1 Cl -0.01847(11) 0.50455(12) 0.21602(7) 0.0449(3) Uani 1 1 d .
Cl2 Cl 0.33877(12) 0.25630(12) 0.24279(8) 0.0564(4) Uani 1 1 d .
N1 N 0.2836(3) 0.5725(3) 0.1288(2) 0.0332(9) Uani 1 1 d .
N2 N 0.3937(3) 0.6952(3) 0.0334(2) 0.0369(9) Uani 1 1 d .
N3 N 0.1644(3) 0.5498(3) 0.3439(2) 0.0314(9) Uani 1 1 d .
N4 N 0.1053(3) 0.6834(4) 0.4382(2) 0.0369(9) Uani 1 1 d .
O1 O 0.4274(3) 0.5932(3) 0.25242(18) 0.0441(8) Uani 1 1 d .
O2 O 0.2743(3) 0.9935(3) 0.00382(19) 0.0531(9) Uani 1 1 d .
O3 O 0.0808(3) 0.9160(3) 0.29948(19) 0.0473(8) Uani 1 1 d .
O4 O 0.1976(3) 0.8048(3) 0.5703(2) 0.0656(10) Uani 1 1 d .
C1 C 0.2735(4) 0.5625(4) 0.0481(3) 0.0357(11) Uani 1 1 d .
C2 C 0.2111(4) 0.4872(4) 0.0237(3) 0.0411(12) Uani 1 1 d .
H2A H 0.1671 0.4345 0.0626 0.049 Uiso 1 1 calc R
C3 C 0.2194(5) 0.4965(5) -0.0616(3) 0.0515(13) Uani 1 1 d .
H3A H 0.1771 0.4511 -0.0805 0.062 Uiso 1 1 calc R
C4 C 0.2890(5) 0.5717(5) -0.1199(3) 0.0540(14) Uani 1 1 d .
H4A H 0.2937 0.5727 -0.1763 0.065 Uiso 1 1 calc R
C5 C 0.3517(5) 0.6453(5) -0.0965(3) 0.0519(13) Uani 1 1 d .
H5A H 0.3968 0.6969 -0.1354 0.062 Uiso 1 1 calc R
C6 C 0.3422(4) 0.6361(4) -0.0107(3) 0.0356(11) Uani 1 1 d .
C7 C 0.3551(4) 0.6555(4) 0.1161(3) 0.0356(11) Uani 1 1 d .
C8 C 0.3936(4) 0.6921(5) 0.1822(3) 0.0402(12) Uani 1 1 d .
C9 C 0.3994(5) 0.8110(5) 0.1914(3) 0.0558(14) Uani 1 1 d .
H9A H 0.3795 0.8935 0.1535 0.067 Uiso 1 1 calc R
C10 C 0.4428(5) 0.7803(6) 0.2724(3) 0.0647(16) Uani 1 1 d .
H10A H 0.4578 0.8403 0.2967 0.078 Uiso 1 1 calc R
C11 C 0.4579(5) 0.6515(6) 0.3067(3) 0.0559(15) Uani 1 1 d .
C12 C 0.4969(5) 0.5623(6) 0.3888(3) 0.0781(18) Uani 1 1 d .
H12A H 0.5153 0.6124 0.4218 0.117 Uiso 1 1 calc R
H12B H 0.5781 0.4837 0.3797 0.117 Uiso 1 1 calc R
H12C H 0.4224 0.5333 0.4178 0.117 Uiso 1 1 calc R
C13 C 0.4741(4) 0.7826(4) -0.0050(3) 0.0415(12) Uani 1 1 d .
H13A H 0.5460 0.7397 -0.0466 0.050 Uiso 1 1 calc R
H13B H 0.5186 0.7905 0.0375 0.050 Uiso 1 1 calc R
C14 C 0.3876(5) 0.9215(5) -0.0453(3) 0.0416(12) Uani 1 1 d .
C15 C 0.3952(5) 0.9958(5) -0.1217(3) 0.0480(13) Uani 1 1 d .
H15A H 0.4618 0.9696 -0.1664 0.058 Uiso 1 1 calc R
C16 C 0.2815(5) 1.1238(5) -0.1222(3) 0.0539(14) Uani 1 1 d .
H16A H 0.2609 1.1972 -0.1669 0.065 Uiso 1 1 calc R
C17 C 0.2119(5) 1.1172(5) -0.0470(3) 0.0537(14) Uani 1 1 d .
C18 C 0.0807(5) 1.2113(5) -0.0083(4) 0.092(2) Uani 1 1 d .
H18A H 0.0455 1.2939 -0.0482 0.138 Uiso 1 1 calc R
H18B H 0.0984 1.2326 0.0397 0.138 Uiso 1 1 calc R
H18C H 0.0141 1.1679 0.0086 0.138 Uiso 1 1 calc R
C19 C 0.1864(4) 0.4668(5) 0.4227(3) 0.0345(11) Uani 1 1 d .
C20 C 0.2348(4) 0.3250(5) 0.4482(3) 0.0434(12) Uani 1 1 d .
H20A H 0.2607 0.2680 0.4097 0.052 Uiso 1 1 calc R
C21 C 0.2429(5) 0.2722(5) 0.5323(3) 0.0535(14) Uani 1 1 d .
H21A H 0.2746 0.1781 0.5510 0.064 Uiso 1 1 calc R
C22 C 0.2035(5) 0.3596(6) 0.5904(3) 0.0537(14) Uani 1 1 d .
H22A H 0.2097 0.3209 0.6467 0.064 Uiso 1 1 calc R
C23 C 0.1569(4) 0.4987(5) 0.5671(3) 0.0455(13) Uani 1 1 d .
H23A H 0.1313 0.5554 0.6057 0.055 Uiso 1 1 calc R
C24 C 0.1498(4) 0.5508(5) 0.4814(3) 0.0357(11) Uani 1 1 d .
C25 C 0.1147(4) 0.6793(5) 0.3555(3) 0.0342(11) Uani 1 1 d .
C26 C 0.0684(4) 0.7978(4) 0.2905(3) 0.0370(11) Uani 1 1 d .
C27 C 0.0094(5) 0.8244(5) 0.2215(3) 0.0485(13) Uani 1 1 d .
H27A H -0.0107 0.7628 0.2015 0.058 Uiso 1 1 calc R
C28 C -0.0170(5) 0.9642(5) 0.1843(3) 0.0602(15) Uani 1 1 d .
H28A H -0.0575 1.0109 0.1356 0.072 Uiso 1 1 calc R
C29 C 0.0274(5) 1.0159(5) 0.2328(3) 0.0541(14) Uani 1 1 d .
C30 C 0.0304(5) 1.1538(5) 0.2308(3) 0.0785(18) Uani 1 1 d .
H30A H -0.0085 1.2166 0.1824 0.118 Uiso 1 1 calc R
H30B H 0.1241 1.1460 0.2284 0.118 Uiso 1 1 calc R
H30C H -0.0226 1.1867 0.2803 0.118 Uiso 1 1 calc R
C31 C 0.0483(4) 0.8073(5) 0.4776(3) 0.0462(13) Uani 1 1 d .
H31A H -0.0138 0.8824 0.4420 0.055 Uiso 1 1 calc R
H31B H -0.0049 0.7884 0.5309 0.055 Uiso 1 1 calc R
C32 C 0.1588(5) 0.8493(5) 0.4912(3) 0.0451(13) Uani 1 1 d .
C33 C 0.2312(5) 0.9232(5) 0.4444(3) 0.0633(16) Uani 1 1 d .
H33A H 0.2232 0.9660 0.3888 0.076 Uiso 1 1 calc R
C34 C 0.3231(5) 0.9251(6) 0.4947(4) 0.0713(18) Uani 1 1 d .
H34A H 0.3873 0.9676 0.4779 0.086 Uiso 1 1 calc R
C35 C 0.2996(6) 0.8547(6) 0.5699(4) 0.0709(18) Uani 1 1 d .
C36 C 0.3567(6) 0.8203(7) 0.6512(4) 0.118(3) Uani 1 1 d .
H36A H 0.4255 0.8595 0.6444 0.177 Uiso 1 1 calc R
H36B H 0.3977 0.7229 0.6678 0.177 Uiso 1 1 calc R
H36C H 0.2835 0.8566 0.6933 0.177 Uiso 1 1 calc R

loop_
_atom_site_aniso_label
_atom_site_aniso_U_11
_atom_site_aniso_U_22
_atom_site_aniso_U_33
_atom_site_aniso_U_23
_atom_site_aniso_U_13
_atom_site_aniso_U_12
Co1 0.0415(4) 0.0332(4) 0.0323(4) -0.0094(3) -0.0036(3) -0.0163(3)
Cl1 0.0476(8) 0.0501(8) 0.0449(8) -0.0110(6) -0.0081(6) -0.0237(6)
Cl2 0.0619(9) 0.0388(8) 0.0605(9) -0.0149(7) -0.0077(7) -0.0070(7)
N1 0.037(2) 0.032(2) 0.031(2) -0.0058(18) -0.0043(17) -0.0138(18)
N2 0.034(2) 0.033(2) 0.037(2) -0.0014(19) -0.0017(18) -0.0103(19)
N3 0.033(2) 0.031(2) 0.032(2) -0.0048(19) -0.0057(16) -0.0140(18)
N4 0.039(2) 0.039(3) 0.040(2) -0.018(2) 0.0009(18) -0.0177(19)
O1 0.042(2) 0.056(2) 0.039(2) -0.0027(17) -0.0074(15) -0.0251(17)
O2 0.047(2) 0.041(2) 0.050(2) -0.0025(18) 0.0077(17) -0.0047(17)
O3 0.058(2) 0.037(2) 0.055(2) -0.0109(18) -0.0116(17) -0.0227(17)
O4 0.076(3) 0.075(3) 0.061(3) -0.013(2) -0.022(2) -0.036(2)
C1 0.034(3) 0.035(3) 0.033(3) -0.012(2) -0.007(2) -0.002(2)
C2 0.046(3) 0.042(3) 0.035(3) -0.011(2) -0.003(2) -0.015(2)
C3 0.049(3) 0.052(4) 0.051(4) -0.017(3) -0.014(3) -0.008(3)
C4 0.059(4) 0.053(4) 0.035(3) -0.010(3) -0.010(3) -0.003(3)
C5 0.053(3) 0.051(4) 0.040(3) -0.006(3) 0.001(2) -0.013(3)
C6 0.036(3) 0.030(3) 0.035(3) -0.006(2) -0.003(2) -0.006(2)
C7 0.034(3) 0.032(3) 0.036(3) -0.002(2) -0.007(2) -0.008(2)
C8 0.035(3) 0.048(3) 0.038(3) -0.009(3) -0.002(2) -0.017(2)
C9 0.065(4) 0.049(4) 0.064(4) -0.020(3) 0.000(3) -0.031(3)
C10 0.073(4) 0.092(5) 0.054(4) -0.029(4) -0.003(3) -0.048(4)
C11 0.043(3) 0.093(5) 0.045(3) -0.025(3) -0.002(3) -0.033(3)
C12 0.072(4) 0.122(6) 0.050(4) -0.003(4) -0.019(3) -0.048(4)
C13 0.034(3) 0.038(3) 0.047(3) -0.004(2) 0.002(2) -0.013(2)
C14 0.045(3) 0.036(3) 0.039(3) -0.005(3) -0.001(2) -0.015(3)
C15 0.049(3) 0.042(3) 0.046(3) -0.006(3) 0.006(2) -0.016(3)
C16 0.059(4) 0.038(3) 0.054(4) 0.009(3) -0.010(3) -0.017(3)
C17 0.054(4) 0.036(3) 0.055(4) 0.003(3) -0.007(3) -0.006(3)
C18 0.072(4) 0.059(4) 0.096(5) -0.001(4) 0.014(3) 0.006(3)
C19 0.032(3) 0.042(3) 0.035(3) -0.008(2) 0.001(2) -0.021(2)
C20 0.052(3) 0.037(3) 0.045(3) -0.007(3) -0.004(2) -0.021(3)
C21 0.059(4) 0.049(4) 0.052(4) 0.000(3) -0.016(3) -0.021(3)
C22 0.057(4) 0.071(4) 0.033(3) 0.003(3) -0.005(2) -0.032(3)
C23 0.051(3) 0.058(4) 0.037(3) -0.013(3) -0.002(2) -0.029(3)
C24 0.032(3) 0.045(3) 0.034(3) -0.010(3) 0.001(2) -0.020(2)
C25 0.032(3) 0.044(3) 0.035(3) -0.016(2) -0.002(2) -0.019(2)
C26 0.043(3) 0.030(3) 0.039(3) -0.008(2) -0.003(2) -0.014(2)
C27 0.067(4) 0.035(3) 0.050(3) -0.007(3) -0.018(3) -0.022(3)
C28 0.084(4) 0.045(4) 0.056(4) -0.002(3) -0.028(3) -0.024(3)
C29 0.067(4) 0.035(3) 0.056(4) -0.001(3) -0.009(3) -0.018(3)
C30 0.114(5) 0.047(4) 0.086(5) -0.010(3) -0.023(4) -0.038(4)
C31 0.045(3) 0.048(3) 0.050(3) -0.027(3) 0.001(2) -0.015(3)
C32 0.047(3) 0.045(3) 0.051(3) -0.024(3) -0.003(3) -0.017(3)
C33 0.063(4) 0.076(4) 0.067(4) -0.032(3) 0.001(3) -0.036(3)
C34 0.062(4) 0.086(5) 0.091(5) -0.047(4) 0.004(4) -0.041(4)
C35 0.068(4) 0.070(5) 0.092(5) -0.026(4) -0.033(4) -0.026(4)
C36 0.126(6) 0.145(7) 0.118(6) -0.022(5) -0.067(5) -0.061(5)

loop_
_atom_type_symbol
_atom_type_description
_atom_type_scat_dispersion_real
_atom_type_scat_dispersion_imag
_atom_type_scat_source
C C 0.0033 0.0016 'International Tables Vol C Tables 4.2.6.8 and 6.1.1.4'
H H 0.0000 0.0000 'International Tables Vol C Tables 4.2.6.8 and 6.1.1.4'
N N 0.0061 0.0033 'International Tables Vol C Tables 4.2.6.8 and 6.1.1.4'
O O 0.0106 0.0060 'International Tables Vol C Tables 4.2.6.8 and 6.1.1.4'
Co Co 0.3494 0.9721 'International Tables Vol C Tables 4.2.6.8 and 6.1.1.4'
Cl Cl 0.1484 0.1585 'International Tables Vol C Tables 4.2.6.8 and 6.1.1.4'

loop_
_geom_angle_atom_site_label_1
_geom_angle_atom_site_label_2
_geom_angle_atom_site_label_3
_geom_angle
N1 Co1 N3 118.03(13)
N1 Co1 Cl2 102.15(10)
N3 Co1 Cl2 113.96(10)
N1 Co1 Cl1 108.92(10)
N3 Co1 Cl1 103.73(9)
Cl2 Co1 Cl1 110.03(5)
C7 N1 C1 104.7(3)
C7 N1 Co1 132.3(3)
C1 N1 Co1 122.9(3)
C7 N2 C6 106.9(3)
C7 N2 C13 128.3(4)
C6 N2 C13 124.8(4)
C25 N3 C19 106.3(3)
C25 N3 Co1 129.1(3)
C19 N3 Co1 124.5(3)
C25 N4 C24 107.6(4)
C25 N4 C31 127.6(4)
C24 N4 C31 124.7(4)
C8 O1 C11 106.4(4)
C14 O2 C17 105.7(4)
C29 O3 C26 106.6(3)
C32 O4 C35 106.4(4)
C6 C1 N1 109.7(4)
C6 C1 C2 120.7(4)
N1 C1 C2 129.5(4)
C3 C2 C1 116.0(4)
C2 C3 C4 122.2(4)
C5 C4 C3 122.2(4)
C4 C5 C6 115.2(4)
C1 C6 C5 123.5(4)
C1 C6 N2 106.5(4)
C5 C6 N2 130.0(4)
N1 C7 N2 112.2(4)
N1 C7 C8 124.2(4)
N2 C7 C8 123.5(4)
C9 C8 O1 110.5(4)
C9 C8 C7 132.7(5)
O1 C8 C7 116.7(4)
C8 C9 C10 104.8(5)
C11 C10 C9 108.5(5)
C10 C11 O1 109.8(5)
C10 C11 C12 134.1(5)
O1 C11 C12 116.1(5)
N2 C13 C14 112.6(4)
C15 C14 O2 109.9(4)
C15 C14 C13 133.4(5)
O2 C14 C13 116.7(4)
C14 C15 C16 107.1(4)
C17 C16 C15 106.6(5)
C16 C17 O2 110.7(5)
C16 C17 C18 133.6(5)
O2 C17 C18 115.7(5)
C20 C19 N3 131.3(4)
C20 C19 C24 120.2(4)
N3 C19 C24 108.4(4)
C21 C20 C19 117.8(4)
C20 C21 C22 120.8(5)
C23 C22 C21 122.7(5)
C22 C23 C24 115.9(4)
N4 C24 C19 106.7(4)
N4 C24 C23 130.6(4)
C19 C24 C23 122.6(4)
N3 C25 N4 110.9(4)
N3 C25 C26 124.2(4)
N4 C25 C26 124.7(4)
C27 C26 O3 109.1(4)
C27 C26 C25 134.5(4)
O3 C26 C25 116.3(4)
C26 C27 C28 107.5(4)
C29 C28 C27 107.1(4)
C28 C29 O3 109.6(4)
C28 C29 C30 135.1(5)
O3 C29 C30 115.3(4)
C32 C31 N4 112.6(3)
C33 C32 O4 109.3(4)
C33 C32 C31 135.3(5)
O4 C32 C31 115.4(4)
C32 C33 C34 107.9(5)
C35 C34 C33 106.8(5)
C34 C35 O4 109.7(5)
C34 C35 C36 134.4(6)
O4 C35 C36 116.0(6)

loop_
_geom_bond_atom_site_label_1
_geom_bond_atom_site_label_2
_geom_bond_distance
Co1 N1 2.050(3)
Co1 N3 2.061(3)
Co1 Cl2 2.2687(15)
Co1 Cl1 2.2720(13)
N1 C7 1.350(5)
N1 C1 1.408(5)
N2 C7 1.363(5)
N2 C6 1.396(5)
N2 C13 1.469(5)
N3 C25 1.344(5)
N3 C19 1.397(5)
N4 C25 1.373(5)
N4 C24 1.375(5)
N4 C31 1.500(5)
O1 C8 1.373(5)
O1 C11 1.383(5)
O2 C14 1.377(5)
O2 C17 1.382(5)
O3 C29 1.377(5)
O3 C26 1.392(4)
O4 C32 1.375(5)
O4 C35 1.393(6)
C1 C6 1.380(5)
C1 C2 1.413(5)
C2 C3 1.387(6)
C3 C4 1.391(6)
C4 C5 1.391(6)
C5 C6 1.394(6)
C7 C8 1.444(5)
C8 C9 1.368(6)
C9 C10 1.435(6)
C10 C11 1.328(7)
C11 C12 1.492(6)
C13 C14 1.488(6)
C14 C15 1.329(6)
C15 C16 1.434(6)
C16 C17 1.316(6)
C17 C18 1.493(6)
C19 C20 1.395(6)
C19 C24 1.400(5)
C20 C21 1.381(6)
C21 C22 1.414(6)
C22 C23 1.367(6)
C23 C24 1.401(6)
C25 C26 1.443(6)
C26 C27 1.337(5)
C27 C28 1.424(6)
C28 C29 1.342(6)
C29 C30 1.506(6)
C31 C32 1.497(5)
C32 C33 1.330(6)
C33 C34 1.426(6)
C34 C35 1.324(7)
C35 C36 1.501(7)

loop_
_geom_torsion_atom_site_label_1
_geom_torsion_atom_site_label_2
_geom_torsion_atom_site_label_3
_geom_torsion_atom_site_label_4
_geom_torsion
N3 Co1 N1 C7 17.5(4)
Cl2 Co1 N1 C7 -108.4(4)
Cl1 Co1 N1 C7 135.3(4)
N3 Co1 N1 C1 -160.5(3)
Cl2 Co1 N1 C1 73.7(3)
Cl1 Co1 N1 C1 -42.6(3)
N1 Co1 N3 C25 43.0(4)
Cl2 Co1 N3 C25 162.9(3)
Cl1 Co1 N3 C25 -77.5(3)
N1 Co1 N3 C19 -140.0(3)
Cl2 Co1 N3 C19 -20.2(3)
Cl1 Co1 N3 C19 99.4(3)
C7 N1 C1 C6 1.7(5)
Co1 N1 C1 C6 -179.9(3)
C7 N1 C1 C2 178.9(4)
Co1 N1 C1 C2 -2.6(6)
C6 C1 C2 C3 -2.2(6)
N1 C1 C2 C3 -179.2(4)
C1 C2 C3 C4 2.1(6)
C2 C3 C4 C5 -1.7(7)
C3 C4 C5 C6 1.2(7)
N1 C1 C6 C5 179.5(4)
C2 C1 C6 C5 2.0(7)
N1 C1 C6 N2 -1.2(5)
C2 C1 C6 N2 -178.7(4)
C4 C5 C6 C1 -1.4(7)
C4 C5 C6 N2 179.5(4)
C7 N2 C6 C1 0.2(5)
C13 N2 C6 C1 180.0(4)
C7 N2 C6 C5 179.4(4)
C13 N2 C6 C5 -0.8(7)
C1 N1 C7 N2 -1.6(5)
Co1 N1 C7 N2 -179.8(3)
C1 N1 C7 C8 -178.3(4)
Co1 N1 C7 C8 3.5(7)
C6 N2 C7 N1 1.0(5)
C13 N2 C7 N1 -178.8(4)
C6 N2 C7 C8 177.6(4)
C13 N2 C7 C8 -2.1(7)
C11 O1 C8 C9 -1.2(5)
C11 O1 C8 C7 -179.0(4)
N1 C7 C8 C9 -141.7(5)
N2 C7 C8 C9 42.0(8)
N1 C7 C8 O1 35.6(6)
N2 C7 C8 O1 -140.7(4)
O1 C8 C9 C10 1.3(5)
C7 C8 C9 C10 178.7(5)
C8 C9 C10 C11 -1.0(6)
C9 C10 C11 O1 0.4(6)
C9 C10 C11 C12 -178.5(5)
C8 O1 C11 C10 0.5(5)
C8 O1 C11 C12 179.5(4)
C7 N2 C13 C14 -106.2(5)
C6 N2 C13 C14 74.0(5)
C17 O2 C14 C15 0.1(5)
C17 O2 C14 C13 -180.0(4)
N2 C13 C14 C15 -125.7(5)
N2 C13 C14 O2 54.4(5)
O2 C14 C15 C16 0.6(5)
C13 C14 C15 C16 -179.3(5)
C14 C15 C16 C17 -1.2(6)
C15 C16 C17 O2 1.2(6)
C15 C16 C17 C18 -176.0(6)
C14 O2 C17 C16 -0.9(5)
C14 O2 C17 C18 177.0(4)
C25 N3 C19 C20 179.0(4)
Co1 N3 C19 C20 1.5(6)
C25 N3 C19 C24 -0.7(4)
Co1 N3 C19 C24 -178.2(2)
N3 C19 C20 C21 -178.8(4)
C24 C19 C20 C21 0.9(6)
C19 C20 C21 C22 -0.1(6)
C20 C21 C22 C23 -0.4(7)
C21 C22 C23 C24 0.1(7)
C25 N4 C24 C19 0.0(4)
C31 N4 C24 C19 176.3(3)
C25 N4 C24 C23 -177.8(4)
C31 N4 C24 C23 -1.6(7)
C20 C19 C24 N4 -179.4(3)
N3 C19 C24 N4 0.4(4)
C20 C19 C24 C23 -1.3(6)
N3 C19 C24 C23 178.4(3)
C22 C23 C24 N4 178.3(4)
C22 C23 C24 C19 0.8(6)
C19 N3 C25 N4 0.7(4)
Co1 N3 C25 N4 178.1(2)
C19 N3 C25 C26 -175.2(4)
Co1 N3 C25 C26 2.1(6)
C24 N4 C25 N3 -0.5(4)
C31 N4 C25 N3 -176.6(3)
C24 N4 C25 C26 175.4(4)
C31 N4 C25 C26 -0.7(6)
C29 O3 C26 C27 -0.3(5)
C29 O3 C26 C25 -178.2(4)
N3 C25 C26 C27 31.5(8)
N4 C25 C26 C27 -143.9(5)
N3 C25 C26 O3 -151.2(4)
N4 C25 C26 O3 33.4(6)
O3 C26 C27 C28 0.2(5)
C25 C26 C27 C28 177.6(5)
C26 C27 C28 C29 0.0(6)
C27 C28 C29 O3 -0.1(6)
C27 C28 C29 C30 -179.5(6)
C26 O3 C29 C28 0.2(5)
C26 O3 C29 C30 179.8(4)
C25 N4 C31 C32 -99.0(5)
C24 N4 C31 C32 85.5(5)
C35 O4 C32 C33 -0.5(5)
C35 O4 C32 C31 -179.7(4)
N4 C31 C32 C33 83.4(7)
N4 C31 C32 O4 -97.6(4)
O4 C32 C33 C34 1.1(6)
C31 C32 C33 C34 -179.8(5)
C32 C33 C34 C35 -1.3(6)
C33 C34 C35 O4 1.0(7)
C33 C34 C35 C36 -178.3(6)
C32 O4 C35 C34 -0.4(6)
C32 O4 C35 C36 179.1(5)
